data_4087908
loop_
_publ_author_name
'Pump, Eva'
'Leitgeb, Anita'
'Koz\/lowska, Anna'
'Torvisco, Ana'
'Falivene, Laura'
'Cavallo, Luigi'
'Grela, Karol'
'Slugovc, Christian'

_publ_section_title
;
 Variation of the Sterical Properties of the N-Heterocyclic Carbene
 Coligand in Thermally Triggerable Ruthenium-Based Olefin Metathesis
 Precatalysts/Initiators
;
_journal_issue 22
_journal_name_full Organometallics
_journal_page_first 5383
_journal_paper_doi 10.1021/acs.organomet.5b00715
_journal_volume 34
_journal_year 2015
_chemical_formula_moiety 'C32 H42 Cl2 N P Ru, C H2 Cl2'
_chemical_formula_sum 'C33 H44 Cl4 N P Ru'
_chemical_formula_weight 728.53
_space_group_IT_number 14
_space_group_name_Hall '-P 2ybc'
_space_group_name_H-M_alt 'P 1 21/c 1'
_symmetry_cell_setting monoclinic
_symmetry_space_group_name_Hall '-P 2ybc'
_symmetry_space_group_name_H-M 'P 1 21/c 1'
_atom_sites_solution_hydrogens geom
_atom_sites_solution_primary direct
_atom_sites_solution_secondary difmap
_audit_creation_method SHELXL-97
_audit_update_record
;
2013-08-09 # Formatted by publCIF

;
_cell_angle_alpha 90.00
_cell_angle_beta 101.0660(10)
_cell_angle_gamma 90.00
_cell_formula_units_Z 4
_cell_length_a 11.2034(3)
_cell_length_b 25.0424(7)
_cell_length_c 11.8440(3)
_cell_measurement_reflns_used 9237
_cell_measurement_temperature 100(2)
_cell_measurement_theta_max 27.10
_cell_measurement_theta_min 2.39
_cell_volume 3261.17(15)
_computing_cell_refinement 'Bruker SAINT'
_computing_data_collection 'Bruker APEX2'
_computing_data_reduction 'Bruker SAINT'
_computing_molecular_graphics 'Bruker SHELXTL'
_computing_publication_material 'Bruker SHELXTL'
_computing_structure_refinement 'SHELXL-97 (Sheldrick, 2008)'
_computing_structure_solution 'SHELXS-97 (Sheldrick, 2008)'
_diffrn_ambient_temperature 100(2)
_diffrn_measured_fraction_theta_full 0.998
_diffrn_measured_fraction_theta_max 0.998
_diffrn_measurement_device_type 'Bruker APEX-II CCD'
_diffrn_measurement_method '\f and \w scans'
_diffrn_radiation_monochromator graphite
_diffrn_radiation_source 'fine-focus sealed tube'
_diffrn_radiation_type MoK\a
_diffrn_radiation_wavelength 0.71073
_diffrn_reflns_av_R_equivalents 0.0558
_diffrn_reflns_av_sigmaI/netI 0.0210
_diffrn_reflns_limit_h_max 14
_diffrn_reflns_limit_h_min -13
_diffrn_reflns_limit_k_max 32
_diffrn_reflns_limit_k_min -32
_diffrn_reflns_limit_l_max 15
_diffrn_reflns_limit_l_min -15
_diffrn_reflns_number 177965
_diffrn_reflns_theta_full 27.13
_diffrn_reflns_theta_max 27.13
_diffrn_reflns_theta_min 1.93
_exptl_absorpt_coefficient_mu 0.882
_exptl_absorpt_correction_T_max 0.69
_exptl_absorpt_correction_T_min 0.59
_exptl_absorpt_correction_type multi-scan
_exptl_absorpt_process_details SADABS
_exptl_crystal_colour green
_exptl_crystal_density_diffrn 1.484
_exptl_crystal_density_method 'not measured'
_exptl_crystal_description block
_exptl_crystal_F_000 1504
_exptl_crystal_size_max 0.17
_exptl_crystal_size_mid 0.15
_exptl_crystal_size_min 0.08
_refine_diff_density_max 0.837
_refine_diff_density_min -0.867
_refine_diff_density_rms 0.072
_refine_ls_extinction_method none
_refine_ls_goodness_of_fit_ref 1.031
_refine_ls_hydrogen_treatment constr
_refine_ls_matrix_type full
_refine_ls_number_parameters 361
_refine_ls_number_reflns 7209
_refine_ls_number_restraints 0
_refine_ls_restrained_S_all 1.031
_refine_ls_R_factor_all 0.0348
_refine_ls_R_factor_gt 0.0262
_refine_ls_shift/su_max 0.002
_refine_ls_shift/su_mean 0.000
_refine_ls_structure_factor_coef Fsqd
_refine_ls_weighting_details 'calc w=1/[\s^2^(Fo^2^)+(0.0225P)^2^+4.2706P] where P=(Fo^2^+2Fc^2^)/3'
_refine_ls_weighting_scheme calc
_refine_ls_wR_factor_gt 0.0571
_refine_ls_wR_factor_ref 0.0613
_reflns_number_gt 6184
_reflns_number_total 7209
_reflns_threshold_expression >2sigma(I)
_cod_data_source_file om5b00715_si_002.cif
_cod_data_source_block trans1
_cod_original_sg_symbol_Hall 'P 2ybc'
_cod_original_sg_symbol_H-M 'P2(1)/c  '
_cod_database_code 4087908
_publcif_datablock.id {37931d38-8e4f-473e-a510-49f906bd7968}

loop_
_symmetry_equiv_pos_as_xyz
'x, y, z'
'-x, y+1/2, -z+1/2'
'-x, -y, -z'
'x, -y-1/2, z-1/2'

loop_
_atom_site_label
_atom_site_type_symbol
_atom_site_fract_x
_atom_site_fract_y
_atom_site_fract_z
_atom_site_U_iso_or_equiv
_atom_site_adp_type
_atom_site_occupancy
_atom_site_symmetry_multiplicity
_atom_site_calc_flag
_atom_site_refinement_flags
Ru1 Ru 0.264417(14) 0.387663(6) 0.172926(12) 0.00961(5) Uani 1 1 d .
P1 P 0.22205(4) 0.339054(19) 0.32998(4) 0.00922(10) Uani 1 1 d .
C1 C 0.22550(18) 0.37953(7) 0.46256(16) 0.0120(4) Uani 1 1 d .
H1 H 0.3134 0.3880 0.4909 0.014 Uiso 1 1 calc R
C2 C 0.1614(2) 0.43430(8) 0.44616(17) 0.0173(4) Uani 1 1 d .
H2A H 0.1902 0.4544 0.3846 0.021 Uiso 1 1 calc R
H2B H 0.0725 0.4290 0.4223 0.021 Uiso 1 1 calc R
C3 C 0.1879(2) 0.46650(8) 0.55838(18) 0.0198(4) Uani 1 1 d .
H3A H 0.2757 0.4753 0.5771 0.024 Uiso 1 1 calc R
H3B H 0.1418 0.5004 0.5477 0.024 Uiso 1 1 calc R
C4 C 0.1531(2) 0.43553(8) 0.65819(17) 0.0180(4) Uani 1 1 d .
H4A H 0.1764 0.4564 0.7300 0.022 Uiso 1 1 calc R
H4B H 0.0639 0.4303 0.6437 0.022 Uiso 1 1 calc R
C5 C 0.2162(2) 0.38128(8) 0.67308(17) 0.0173(4) Uani 1 1 d .
H5A H 0.1894 0.3614 0.7361 0.021 Uiso 1 1 calc R
H5B H 0.3053 0.3865 0.6944 0.021 Uiso 1 1 calc R
C6 C 0.18605(18) 0.34890(8) 0.56181(16) 0.0142(4) Uani 1 1 d .
H6A H 0.0975 0.3420 0.5427 0.017 Uiso 1 1 calc R
H6B H 0.2285 0.3141 0.5725 0.017 Uiso 1 1 calc R
C7 C 0.08259(17) 0.29773(7) 0.31938(16) 0.0116(4) Uani 1 1 d .
H7 H 0.0809 0.2850 0.3991 0.014 Uiso 1 1 calc R
C8 C 0.07934(18) 0.24751(8) 0.24438(18) 0.0156(4) Uani 1 1 d .
H8A H 0.0778 0.2581 0.1636 0.019 Uiso 1 1 calc R
H8B H 0.1536 0.2261 0.2710 0.019 Uiso 1 1 calc R
C9 C -0.03335(19) 0.21377(8) 0.25102(19) 0.0188(4) Uani 1 1 d .
H9A H -0.0356 0.1824 0.1999 0.023 Uiso 1 1 calc R
H9B H -0.0278 0.2006 0.3307 0.023 Uiso 1 1 calc R
C10 C -0.15018(19) 0.24583(9) 0.21560(19) 0.0220(5) Uani 1 1 d .
H10A H -0.1608 0.2554 0.1332 0.026 Uiso 1 1 calc R
H10B H -0.2205 0.2237 0.2260 0.026 Uiso 1 1 calc R
C11 C -0.14670(19) 0.29654(9) 0.2872(2) 0.0209(5) Uani 1 1 d .
H11A H -0.1461 0.2869 0.3684 0.025 Uiso 1 1 calc R
H11B H -0.2209 0.3178 0.2590 0.025 Uiso 1 1 calc R
C12 C -0.03411(18) 0.33034(8) 0.28083(19) 0.0172(4) Uani 1 1 d .
H12A H -0.0326 0.3621 0.3308 0.021 Uiso 1 1 calc R
H12B H -0.0383 0.3428 0.2009 0.021 Uiso 1 1 calc R
C13 C 0.34283(17) 0.28784(7) 0.37667(16) 0.0106(4) Uani 1 1 d .
H13 H 0.3030 0.2569 0.4078 0.013 Uiso 1 1 calc R
C14 C 0.39240(18) 0.26732(8) 0.27206(16) 0.0142(4) Uani 1 1 d .
H14A H 0.3238 0.2564 0.2107 0.017 Uiso 1 1 calc R
H14B H 0.4370 0.2964 0.2415 0.017 Uiso 1 1 calc R
C15 C 0.47735(19) 0.21987(8) 0.30557(18) 0.0182(4) Uani 1 1 d .
H15A H 0.5098 0.2080 0.2377 0.022 Uiso 1 1 calc R
H15B H 0.4309 0.1899 0.3304 0.022 Uiso 1 1 calc R
C16 C 0.58295(19) 0.23424(9) 0.40270(18) 0.0207(4) Uani 1 1 d .
H16A H 0.6319 0.2019 0.4272 0.025 Uiso 1 1 calc R
H16B H 0.6362 0.2606 0.3745 0.025 Uiso 1 1 calc R
C17 C 0.53679(19) 0.25745(9) 0.50523(17) 0.0186(4) Uani 1 1 d .
H17A H 0.6069 0.2693 0.5639 0.022 Uiso 1 1 calc R
H17B H 0.4935 0.2293 0.5401 0.022 Uiso 1 1 calc R
C18 C 0.45063(17) 0.30488(8) 0.47051(17) 0.0150(4) Uani 1 1 d .
H18A H 0.4953 0.3344 0.4415 0.018 Uiso 1 1 calc R
H18B H 0.4202 0.3180 0.5386 0.018 Uiso 1 1 calc R
N1 N 0.32324(15) 0.42905(6) 0.03660(13) 0.0124(3) Uani 1 1 d .
C19 C 0.14043(18) 0.43539(8) 0.16786(16) 0.0127(4) Uani 1 1 d .
H19 H 0.0734 0.4238 0.2000 0.015 Uiso 1 1 calc R
C20 C 0.13207(17) 0.48914(8) 0.12041(16) 0.0127(4) Uani 1 1 d .
C21 C 0.04612(19) 0.52201(8) 0.15622(17) 0.0165(4) Uani 1 1 d .
H21 H -0.0020 0.5078 0.2069 0.020 Uiso 1 1 calc R
C22 C 0.02795(19) 0.57496(8) 0.12053(18) 0.0185(4) Uani 1 1 d .
H22 H -0.0300 0.5966 0.1481 0.022 Uiso 1 1 calc R
C23 C 0.09487(19) 0.59536(8) 0.04514(18) 0.0176(4) Uani 1 1 d .
H23 H 0.0832 0.6314 0.0207 0.021 Uiso 1 1 calc R
C24 C 0.18069(18) 0.56368(8) 0.00341(17) 0.0155(4) Uani 1 1 d .
C25 C 0.24158(19) 0.58485(8) -0.08316(18) 0.0188(4) Uani 1 1 d .
H25 H 0.2272 0.6209 -0.1072 0.023 Uiso 1 1 calc R
C26 C 0.31832(19) 0.55502(8) -0.13096(18) 0.0183(4) Uani 1 1 d .
H26 H 0.3535 0.5695 -0.1912 0.022 Uiso 1 1 calc R
C27 C 0.34760(18) 0.50162(8) -0.09186(16) 0.0139(4) Uani 1 1 d .
C28 C 0.43287(18) 0.47122(8) -0.13687(17) 0.0157(4) Uani 1 1 d .
H28 H 0.4699 0.4853 -0.1962 0.019 Uiso 1 1 calc R
C29 C 0.46217(18) 0.42098(8) -0.09448(17) 0.0159(4) Uani 1 1 d .
H29 H 0.5203 0.3999 -0.1231 0.019 Uiso 1 1 calc R
C30 C 0.40470(18) 0.40163(8) -0.00849(17) 0.0154(4) Uani 1 1 d .
H30 H 0.4248 0.3666 0.0199 0.019 Uiso 1 1 calc R
C31 C 0.29209(17) 0.47941(8) -0.00384(16) 0.0118(4) Uani 1 1 d .
C32 C 0.20326(17) 0.51015(8) 0.04243(16) 0.0124(4) Uani 1 1 d .
C33 C 0.3278(3) 0.57390(11) 0.4336(2) 0.0365(6) Uani 1 1 d .
H33A H 0.4037 0.5670 0.4898 0.044 Uiso 1 1 calc R
H33B H 0.2879 0.5392 0.4115 0.044 Uiso 1 1 calc R
Cl1 Cl 0.42294(5) 0.43029(2) 0.30086(4) 0.01801(11) Uani 1 1 d .
Cl2 Cl 0.18291(4) 0.324015(18) 0.03314(4) 0.01469(10) Uani 1 1 d .
Cl3 Cl 0.36267(9) 0.60497(3) 0.31157(6) 0.0536(2) Uani 1 1 d .
Cl4 Cl 0.23014(8) 0.61452(3) 0.49780(7) 0.0514(2) Uani 1 1 d .

loop_
_atom_site_aniso_label
_atom_site_aniso_U_11
_atom_site_aniso_U_22
_atom_site_aniso_U_33
_atom_site_aniso_U_23
_atom_site_aniso_U_13
_atom_site_aniso_U_12
Ru1 0.01351(8) 0.00792(8) 0.00821(8) 0.00075(6) 0.00411(5) 0.00065(6)
P1 0.0119(2) 0.0079(2) 0.0084(2) 0.00015(18) 0.00337(17) -0.00005(17)
C1 0.0171(10) 0.0104(9) 0.0094(9) -0.0005(7) 0.0052(7) -0.0003(7)
C2 0.0274(11) 0.0110(10) 0.0145(10) -0.0007(8) 0.0064(8) 0.0024(8)
C3 0.0307(12) 0.0127(10) 0.0171(10) -0.0035(8) 0.0075(9) 0.0008(9)
C4 0.0232(11) 0.0183(10) 0.0135(10) -0.0052(8) 0.0060(8) -0.0008(8)
C5 0.0250(11) 0.0170(10) 0.0110(9) -0.0015(8) 0.0060(8) -0.0026(8)
C6 0.0192(10) 0.0133(10) 0.0116(9) -0.0004(7) 0.0063(8) -0.0010(8)
C7 0.0134(9) 0.0101(9) 0.0118(9) 0.0015(7) 0.0039(7) -0.0013(7)
C8 0.0161(10) 0.0125(10) 0.0183(10) -0.0031(8) 0.0036(8) -0.0030(8)
C9 0.0205(11) 0.0147(10) 0.0206(11) -0.0028(8) 0.0029(8) -0.0064(8)
C10 0.0160(11) 0.0253(12) 0.0230(11) 0.0036(9) -0.0006(8) -0.0071(9)
C11 0.0144(10) 0.0212(11) 0.0278(12) 0.0070(9) 0.0055(9) 0.0011(8)
C12 0.0147(10) 0.0145(10) 0.0235(11) 0.0041(8) 0.0062(8) 0.0012(8)
C13 0.0128(9) 0.0097(9) 0.0094(9) 0.0007(7) 0.0024(7) -0.0001(7)
C14 0.0177(10) 0.0148(10) 0.0109(9) -0.0001(8) 0.0045(7) 0.0021(8)
C15 0.0232(11) 0.0158(10) 0.0160(10) -0.0005(8) 0.0051(8) 0.0072(8)
C16 0.0163(10) 0.0233(11) 0.0224(11) 0.0011(9) 0.0031(8) 0.0066(8)
C17 0.0156(10) 0.0245(11) 0.0143(10) -0.0005(8) -0.0006(8) 0.0042(8)
C18 0.0145(10) 0.0162(10) 0.0136(9) -0.0010(8) 0.0011(7) 0.0000(8)
N1 0.0163(8) 0.0122(8) 0.0095(8) -0.0005(6) 0.0041(6) -0.0018(6)
C19 0.0163(10) 0.0127(9) 0.0105(9) -0.0010(7) 0.0059(7) -0.0003(7)
C20 0.0153(9) 0.0112(9) 0.0114(9) 0.0003(7) 0.0023(7) 0.0008(7)
C21 0.0221(11) 0.0142(10) 0.0141(10) -0.0001(8) 0.0061(8) 0.0005(8)
C22 0.0234(11) 0.0127(10) 0.0194(11) -0.0013(8) 0.0041(8) 0.0054(8)
C23 0.0226(11) 0.0086(9) 0.0203(11) 0.0023(8) 0.0006(8) 0.0026(8)
C24 0.0157(10) 0.0135(10) 0.0155(10) 0.0017(8) -0.0014(8) -0.0011(8)
C25 0.0193(10) 0.0138(10) 0.0217(11) 0.0093(8) 0.0003(8) -0.0009(8)
C26 0.0193(10) 0.0194(11) 0.0167(10) 0.0077(8) 0.0046(8) -0.0027(8)
C27 0.0147(9) 0.0150(10) 0.0113(9) 0.0009(7) 0.0010(7) -0.0043(7)
C28 0.0178(10) 0.0197(10) 0.0100(9) -0.0007(8) 0.0039(7) -0.0072(8)
C29 0.0185(10) 0.0164(10) 0.0144(10) -0.0041(8) 0.0073(8) -0.0025(8)
C30 0.0202(10) 0.0122(10) 0.0148(10) 0.0002(8) 0.0056(8) 0.0000(8)
C31 0.0142(9) 0.0110(9) 0.0095(9) 0.0001(7) 0.0008(7) -0.0026(7)
C32 0.0152(9) 0.0105(9) 0.0106(9) 0.0009(7) 0.0000(7) -0.0007(7)
C33 0.0499(17) 0.0290(14) 0.0355(15) 0.0015(11) 0.0208(12) -0.0032(12)
Cl1 0.0212(2) 0.0196(2) 0.0137(2) 0.00136(19) 0.00422(18) -0.00795(19)
Cl2 0.0212(2) 0.0115(2) 0.0111(2) -0.00122(17) 0.00277(18) 0.00053(18)
Cl3 0.0906(6) 0.0442(4) 0.0351(4) -0.0028(3) 0.0348(4) -0.0186(4)
Cl4 0.0589(5) 0.0408(4) 0.0656(5) -0.0004(4) 0.0394(4) 0.0010(3)

loop_
_atom_type_symbol
_atom_type_description
_atom_type_scat_dispersion_real
_atom_type_scat_dispersion_imag
_atom_type_scat_source
C C 0.0033 0.0016 'International Tables Vol C Tables 4.2.6.8 and 6.1.1.4'
N N 0.0061 0.0033 'International Tables Vol C Tables 4.2.6.8 and 6.1.1.4'
P P 0.1023 0.0942 'International Tables Vol C Tables 4.2.6.8 and 6.1.1.4'
Ru Ru -1.2594 0.8363 'International Tables Vol C Tables 4.2.6.8 and 6.1.1.4'
Cl Cl 0.1484 0.1585 'International Tables Vol C Tables 4.2.6.8 and 6.1.1.4'
H H 0.0000 0.0000 'International Tables Vol C Tables 4.2.6.8 and 6.1.1.4'

loop_
_geom_angle_atom_site_label_1
_geom_angle_atom_site_label_2
_geom_angle_atom_site_label_3
_geom_angle
C19 Ru1 N1 90.04(7)
C19 Ru1 P1 95.58(6)
N1 Ru1 P1 173.64(5)
C19 Ru1 Cl2 103.32(6)
N1 Ru1 Cl2 86.03(4)
P1 Ru1 Cl2 95.519(17)
C19 Ru1 Cl1 101.50(6)
N1 Ru1 Cl1 87.84(4)
P1 Ru1 Cl1 88.135(17)
Cl2 Ru1 Cl1 154.415(19)
C7 P1 C1 103.95(9)
C7 P1 C13 100.92(8)
C1 P1 C13 103.13(8)
C7 P1 Ru1 122.06(6)
C1 P1 Ru1 114.29(6)
C13 P1 Ru1 110.20(6)
C6 C1 C2 110.14(16)
C6 C1 P1 114.24(13)
C2 C1 P1 116.33(13)
C6 C1 H1 105.0
C2 C1 H1 105.0
P1 C1 H1 105.0
C3 C2 C1 110.48(17)
C3 C2 H2A 109.6
C1 C2 H2A 109.6
C3 C2 H2B 109.6
C1 C2 H2B 109.6
H2A C2 H2B 108.1
C4 C3 C2 111.60(17)
C4 C3 H3A 109.3
C2 C3 H3A 109.3
C4 C3 H3B 109.3
C2 C3 H3B 109.3
H3A C3 H3B 108.0
C5 C4 C3 111.13(17)
C5 C4 H4A 109.4
C3 C4 H4A 109.4
C5 C4 H4B 109.4
C3 C4 H4B 109.4
H4A C4 H4B 108.0
C4 C5 C6 110.60(17)
C4 C5 H5A 109.5
C6 C5 H5A 109.5
C4 C5 H5B 109.5
C6 C5 H5B 109.5
H5A C5 H5B 108.1
C5 C6 C1 110.25(16)
C5 C6 H6A 109.6
C1 C6 H6A 109.6
C5 C6 H6B 109.6
C1 C6 H6B 109.6
H6A C6 H6B 108.1
C12 C7 C8 109.83(16)
C12 C7 P1 112.39(13)
C8 C7 P1 114.92(13)
C12 C7 H7 106.4
C8 C7 H7 106.4
P1 C7 H7 106.4
C9 C8 C7 110.47(16)
C9 C8 H8A 109.6
C7 C8 H8A 109.6
C9 C8 H8B 109.6
C7 C8 H8B 109.6
H8A C8 H8B 108.1
C10 C9 C8 111.57(17)
C10 C9 H9A 109.3
C8 C9 H9A 109.3
C10 C9 H9B 109.3
C8 C9 H9B 109.3
H9A C9 H9B 108.0
C11 C10 C9 110.91(17)
C11 C10 H10A 109.5
C9 C10 H10A 109.5
C11 C10 H10B 109.5
C9 C10 H10B 109.5
H10A C10 H10B 108.0
C10 C11 C12 111.47(18)
C10 C11 H11A 109.3
C12 C11 H11A 109.3
C10 C11 H11B 109.3
C12 C11 H11B 109.3
H11A C11 H11B 108.0
C11 C12 C7 110.70(16)
C11 C12 H12A 109.5
C7 C12 H12A 109.5
C11 C12 H12B 109.5
C7 C12 H12B 109.5
H12A C12 H12B 108.1
C18 C13 C14 108.65(15)
C18 C13 P1 116.58(13)
C14 C13 P1 110.08(12)
C18 C13 H13 107.0
C14 C13 H13 107.0
P1 C13 H13 107.0
C15 C14 C13 110.71(16)
C15 C14 H14A 109.5
C13 C14 H14A 109.5
C15 C14 H14B 109.5
C13 C14 H14B 109.5
H14A C14 H14B 108.1
C14 C15 C16 111.52(17)
C14 C15 H15A 109.3
C16 C15 H15A 109.3
C14 C15 H15B 109.3
C16 C15 H15B 109.3
H15A C15 H15B 108.0
C17 C16 C15 110.98(17)
C17 C16 H16A 109.4
C15 C16 H16A 109.4
C17 C16 H16B 109.4
C15 C16 H16B 109.4
H16A C16 H16B 108.0
C16 C17 C18 111.95(17)
C16 C17 H17A 109.2
C18 C17 H17A 109.2
C16 C17 H17B 109.2
C18 C17 H17B 109.2
H17A C17 H17B 107.9
C17 C18 C13 110.21(16)
C17 C18 H18A 109.6
C13 C18 H18A 109.6
C17 C18 H18B 109.6
C13 C18 H18B 109.6
H18A C18 H18B 108.1
C30 N1 C31 118.82(16)
C30 N1 Ru1 112.88(13)
C31 N1 Ru1 128.21(13)
C20 C19 Ru1 127.66(14)
C20 C19 H19 116.2
Ru1 C19 H19 116.2
C21 C20 C32 118.85(18)
C21 C20 C19 115.21(17)
C32 C20 C19 125.94(17)
C20 C21 C22 122.59(19)
C20 C21 H21 118.7
C22 C21 H21 118.7
C23 C22 C21 119.06(19)
C23 C22 H22 120.5
C21 C22 H22 120.5
C22 C23 C24 120.99(19)
C22 C23 H23 119.5
C24 C23 H23 119.5
C23 C24 C32 120.47(19)
C23 C24 C25 119.50(18)
C32 C24 C25 119.96(19)
C26 C25 C24 121.69(19)
C26 C25 H25 119.2
C24 C25 H25 119.2
C25 C26 C27 120.55(19)
C25 C26 H26 119.7
C27 C26 H26 119.7
C28 C27 C31 119.36(18)
C28 C27 C26 120.90(18)
C31 C27 C26 119.72(18)
C29 C28 C27 119.40(18)
C29 C28 H28 120.3
C27 C28 H28 120.3
C28 C29 C30 118.40(19)
C28 C29 H29 120.8
C30 C29 H29 120.8
N1 C30 C29 124.20(19)
N1 C30 H30 117.9
C29 C30 H30 117.9
N1 C31 C27 119.81(18)
N1 C31 C32 120.32(17)
C27 C31 C32 119.86(17)
C24 C32 C20 117.97(18)
C24 C32 C31 118.03(17)
C20 C32 C31 123.91(17)
Cl3 C33 Cl4 110.73(15)
Cl3 C33 H33A 109.5
Cl4 C33 H33A 109.5
Cl3 C33 H33B 109.5
Cl4 C33 H33B 109.5
H33A C33 H33B 108.1

loop_
_geom_bond_atom_site_label_1
_geom_bond_atom_site_label_2
_geom_bond_distance
Ru1 C19 1.8247(19)
Ru1 N1 2.1269(16)
Ru1 P1 2.3465(5)
Ru1 Cl2 2.3527(5)
Ru1 Cl1 2.3573(5)
P1 C7 1.8581(19)
P1 C1 1.8632(19)
P1 C13 1.8693(19)
C1 C6 1.538(3)
C1 C2 1.543(3)
C1 H1 1.0000
C2 C3 1.534(3)
C2 H2A 0.9900
C2 H2B 0.9900
C3 C4 1.526(3)
C3 H3A 0.9900
C3 H3B 0.9900
C4 C5 1.526(3)
C4 H4A 0.9900
C4 H4B 0.9900
C5 C6 1.529(3)
C5 H5A 0.9900
C5 H5B 0.9900
C6 H6A 0.9900
C6 H6B 0.9900
C7 C12 1.535(3)
C7 C8 1.536(3)
C7 H7 1.0000
C8 C9 1.534(3)
C8 H8A 0.9900
C8 H8B 0.9900
C9 C10 1.524(3)
C9 H9A 0.9900
C9 H9B 0.9900
C10 C11 1.524(3)
C10 H10A 0.9900
C10 H10B 0.9900
C11 C12 1.533(3)
C11 H11A 0.9900
C11 H11B 0.9900
C12 H12A 0.9900
C12 H12B 0.9900
C13 C18 1.536(3)
C13 C14 1.540(3)
C13 H13 1.0000
C14 C15 1.527(3)
C14 H14A 0.9900
C14 H14B 0.9900
C15 C16 1.526(3)
C15 H15A 0.9900
C15 H15B 0.9900
C16 C17 1.524(3)
C16 H16A 0.9900
C16 H16B 0.9900
C17 C18 1.536(3)
C17 H17A 0.9900
C17 H17B 0.9900
C18 H18A 0.9900
C18 H18B 0.9900
N1 C30 1.333(3)
N1 C31 1.370(2)
C19 C20 1.455(3)
C19 H19 0.9500
C20 C21 1.393(3)
C20 C32 1.431(3)
C21 C22 1.395(3)
C21 H21 0.9500
C22 C23 1.370(3)
C22 H22 0.9500
C23 C24 1.407(3)
C23 H23 0.9500
C24 C32 1.425(3)
C24 C25 1.437(3)
C25 C26 1.343(3)
C25 H25 0.9500
C26 C27 1.432(3)
C26 H26 0.9500
C27 C28 1.404(3)
C27 C31 1.425(3)
C28 C29 1.371(3)
C28 H28 0.9500
C29 C30 1.392(3)
C29 H29 0.9500
C30 H30 0.9500
C31 C32 1.447(3)
C33 Cl3 1.750(3)
C33 Cl4 1.769(3)
C33 H33A 0.9900
C33 H33B 0.9900

loop_
_geom_torsion_atom_site_label_1
_geom_torsion_atom_site_label_2
_geom_torsion_atom_site_label_3
_geom_torsion_atom_site_label_4
_geom_torsion
C19 Ru1 P1 C7 68.15(9)
Cl2 Ru1 P1 C7 -35.86(7)
Cl1 Ru1 P1 C7 169.52(7)
C19 Ru1 P1 C1 -58.34(9)
Cl2 Ru1 P1 C1 -162.35(7)
Cl1 Ru1 P1 C1 43.03(7)
C19 Ru1 P1 C13 -173.91(9)
Cl2 Ru1 P1 C13 82.08(7)
Cl1 Ru1 P1 C13 -72.54(7)
C7 P1 C1 C6 39.14(16)
C13 P1 C1 C6 -65.83(16)
Ru1 P1 C1 C6 174.54(12)
C7 P1 C1 C2 -90.96(16)
C13 P1 C1 C2 164.07(15)
Ru1 P1 C1 C2 44.45(16)
C6 C1 C2 C3 56.6(2)
P1 C1 C2 C3 -171.39(14)
C1 C2 C3 C4 -55.3(2)
C2 C3 C4 C5 55.4(2)
C3 C4 C5 C6 -56.8(2)
C4 C5 C6 C1 58.5(2)
C2 C1 C6 C5 -58.4(2)
P1 C1 C6 C5 168.51(14)
C1 P1 C7 C12 73.70(15)
C13 P1 C7 C12 -179.67(14)
Ru1 P1 C7 C12 -57.27(15)
C1 P1 C7 C8 -159.71(14)
C13 P1 C7 C8 -53.08(15)
Ru1 P1 C7 C8 69.32(15)
C12 C7 C8 C9 -57.5(2)
P1 C7 C8 C9 174.57(14)
C7 C8 C9 C10 56.8(2)
C8 C9 C10 C11 -55.3(2)
C9 C10 C11 C12 55.1(2)
C10 C11 C12 C7 -56.7(2)
C8 C7 C12 C11 57.6(2)
P1 C7 C12 C11 -173.14(14)
C7 P1 C13 C18 -138.02(14)
C1 P1 C13 C18 -30.74(16)
Ru1 P1 C13 C18 91.66(14)
C7 P1 C13 C14 97.67(14)
C1 P1 C13 C14 -155.05(13)
Ru1 P1 C13 C14 -32.64(14)
C18 C13 C14 C15 59.5(2)
P1 C13 C14 C15 -171.70(14)
C13 C14 C15 C16 -57.5(2)
C14 C15 C16 C17 53.9(2)
C15 C16 C17 C18 -53.9(2)
C16 C17 C18 C13 57.2(2)
C14 C13 C18 C17 -59.0(2)
P1 C13 C18 C17 175.99(13)
C19 Ru1 N1 C30 -167.49(14)
Cl2 Ru1 N1 C30 -64.13(13)
Cl1 Ru1 N1 C30 91.01(13)
C19 Ru1 N1 C31 15.81(17)
Cl2 Ru1 N1 C31 119.16(16)
Cl1 Ru1 N1 C31 -85.70(16)
N1 Ru1 C19 C20 -21.18(17)
P1 Ru1 C19 C20 155.86(16)
Cl2 Ru1 C19 C20 -107.11(17)
Cl1 Ru1 C19 C20 66.63(17)
Ru1 C19 C20 C21 -162.44(15)
Ru1 C19 C20 C32 17.4(3)
C32 C20 C21 C22 -1.1(3)
C19 C20 C21 C22 178.84(19)
C20 C21 C22 C23 1.6(3)
C21 C22 C23 C24 0.2(3)
C22 C23 C24 C32 -2.5(3)
C22 C23 C24 C25 174.6(2)
C23 C24 C25 C26 -175.7(2)
C32 C24 C25 C26 1.4(3)
C24 C25 C26 C27 -3.7(3)
C25 C26 C27 C28 -176.4(2)
C25 C26 C27 C31 1.8(3)
C31 C27 C28 C29 -0.7(3)
C26 C27 C28 C29 177.57(19)
C27 C28 C29 C30 0.7(3)
C31 N1 C30 C29 0.6(3)
Ru1 N1 C30 C29 -176.45(16)
C28 C29 C30 N1 -0.7(3)
C30 N1 C31 C27 -0.6(3)
Ru1 N1 C31 C27 175.97(13)
C30 N1 C31 C32 179.48(18)
Ru1 N1 C31 C32 -4.0(3)
C28 C27 C31 N1 0.6(3)
C26 C27 C31 N1 -177.66(17)
C28 C27 C31 C32 -179.42(17)
C26 C27 C31 C32 2.3(3)
C23 C24 C32 C20 3.0(3)
C25 C24 C32 C20 -174.10(18)
C23 C24 C32 C31 179.74(18)
C25 C24 C32 C31 2.7(3)
C21 C20 C32 C24 -1.2(3)
C19 C20 C32 C24 178.90(18)
C21 C20 C32 C31 -177.78(18)
C19 C20 C32 C31 2.3(3)
N1 C31 C32 C24 175.51(17)
C27 C31 C32 C24 -4.4(3)
N1 C31 C32 C20 -7.9(3)
C27 C31 C32 C20 172.13(18)
